data_7217836
loop_
_publ_author_name
'Piskunov, Alexandr Vladimirovich'
'Meshcheryakova, Irina N.'
'Ershova, Irina V.'
'Bogomyakov, Artem Stepanovich'
'Cherkasov, Anton'
'Fukin, Georgii K.'

_publ_section_title
;
 The reactivity of o-amidophenolate indium(III) complexes towards
 different oxidants
;
_journal_name_full 'RSC Advances'
_journal_paper_doi 10.1039/C4RA05408C
_journal_year 2014
_chemical_formula_sum 'C57 H86.5 In N2 O3.5'
_chemical_formula_weight 970.60
_chemical_name_systematic
; 
 ? 
;
_space_group_IT_number 14
_symmetry_cell_setting monoclinic
_symmetry_space_group_name_Hall '-P 2yn'
_symmetry_space_group_name_H-M 'P 1 21/n 1'
_atom_sites_solution_hydrogens geom
_atom_sites_solution_primary direct
_atom_sites_solution_secondary difmap
_audit_creation_method SHELXL-97
_cell_angle_alpha 90.00
_cell_angle_beta 106.8230(10)
_cell_angle_gamma 90.00
_cell_formula_units_Z 8
_cell_length_a 20.5030(6)
_cell_length_b 22.1273(6)
_cell_length_c 25.5483(7)
_cell_measurement_reflns_used 950
_cell_measurement_temperature 100(2)
_cell_measurement_theta_max 30
_cell_measurement_theta_min 2
_cell_volume 11094.6(5)
_computing_cell_refinement 'Bruker SMART'
_computing_data_collection 'Bruker SMART'
_computing_data_reduction 'Bruker SHELXTL'
_computing_molecular_graphics 'Bruker SHELXTL'
_computing_publication_material 'Bruker SHELXTL'
_computing_structure_refinement 'SHELXL-97 (Sheldrick, 1997)'
_computing_structure_solution 'SHELXS-97 (Sheldrick, 1990)'
_diffrn_ambient_temperature 100(2)
_diffrn_measured_fraction_theta_full 0.995
_diffrn_measured_fraction_theta_max 0.995
_diffrn_measurement_device_type 'CCD area detector'
_diffrn_measurement_method 'phi and omega scans'
_diffrn_radiation_monochromator graphite
_diffrn_radiation_source 'fine-focus sealed tube'
_diffrn_radiation_type MoK\a
_diffrn_radiation_wavelength 0.71073
_diffrn_reflns_av_R_equivalents 0.0768
_diffrn_reflns_av_sigmaI/netI 0.0650
_diffrn_reflns_limit_h_max 25
_diffrn_reflns_limit_h_min -25
_diffrn_reflns_limit_k_max 27
_diffrn_reflns_limit_k_min -27
_diffrn_reflns_limit_l_max 31
_diffrn_reflns_limit_l_min -31
_diffrn_reflns_number 94144
_diffrn_reflns_theta_full 26.00
_diffrn_reflns_theta_max 26.00
_diffrn_reflns_theta_min 1.84
_exptl_absorpt_coefficient_mu 0.468
_exptl_absorpt_correction_T_max 0.9081
_exptl_absorpt_correction_T_min 0.8840
_exptl_absorpt_correction_type multi-scan
_exptl_absorpt_process_details 'SADABS (Sheldrick, 1998)'
_exptl_crystal_colour green
_exptl_crystal_density_diffrn 1.162
_exptl_crystal_density_method 'not measured'
_exptl_crystal_description prism
_exptl_crystal_F_000 4156
_exptl_crystal_size_max 0.27
_exptl_crystal_size_mid 0.26
_exptl_crystal_size_min 0.21
_refine_diff_density_max 1.583
_refine_diff_density_min -0.699
_refine_diff_density_rms 0.103
_refine_ls_extinction_method none
_refine_ls_goodness_of_fit_ref 1.004
_refine_ls_hydrogen_treatment constr
_refine_ls_matrix_type full
_refine_ls_number_parameters 1211
_refine_ls_number_reflns 21728
_refine_ls_number_restraints 58
_refine_ls_restrained_S_all 1.010
_refine_ls_R_factor_all 0.0879
_refine_ls_R_factor_gt 0.0537
_refine_ls_shift/su_max 0.003
_refine_ls_shift/su_mean 0.000
_refine_ls_structure_factor_coef Fsqd
_refine_ls_weighting_details 'calc w=1/[\s^2^(Fo^2^)+(0.0750P)^2^+0.0000P] where P=(Fo^2^+2Fc^2^)/3'
_refine_ls_weighting_scheme calc
_refine_ls_wR_factor_gt 0.1223
_refine_ls_wR_factor_ref 0.1344
_reflns_number_gt 15504
_reflns_number_total 21728
_reflns_threshold_expression >2sigma(I)
_cod_data_source_file c4ra05408c1.cif
_cod_data_source_block inisqm
_cod_depositor_comments
;
The following automatic conversions were performed:

'_symmetry_cell_setting' value 'Monoclinic' changed to 'monoclinic'
according to
/usr/data/users/saulius/crontab/automatic-downloads/rss-feeds/RSC/lib/dictionaries/cif_core.dic
dictionary named 'cif_core.dic' version 2.4.2 from 2011-04-26.

Automatic conversion script
Id: cif_fix_values 2281 2013-09-26 08:29:07Z andrius 
;
_cod_original_sg_symbol_H-M P2(1)/n
_cod_original_formula_sum 'C57 H86.50 In N2 O3.50'
_cod_database_code 7217836

loop_
_symmetry_equiv_pos_as_xyz
'x, y, z'
'-x+1/2, y+1/2, -z+1/2'
'-x, -y, -z'
'x-1/2, -y-1/2, z-1/2'

loop_
_atom_site_label
_atom_site_type_symbol
_atom_site_fract_x
_atom_site_fract_y
_atom_site_fract_z
_atom_site_U_iso_or_equiv
_atom_site_adp_type
_atom_site_occupancy
_atom_site_symmetry_multiplicity
_atom_site_calc_flag
_atom_site_refinement_flags
_atom_site_disorder_assembly
_atom_site_disorder_group
In1A In -0.746025(9) 0.479200(8) 0.200102(8) 0.01943(5) Uani 1 1 d . . .
O1A O -0.64199(9) 0.44815(8) 0.23823(7) 0.0215(5) Uani 1 1 d . . .
O2A O -0.85388(9) 0.45779(8) 0.16398(7) 0.0226(5) Uani 1 1 d . . .
N1A N -0.72089(10) 0.42447(10) 0.13780(9) 0.0208(5) Uani 1 1 d . . .
N2A N -0.77706(11) 0.43367(10) 0.26528(9) 0.0222(6) Uani 1 1 d . . .
C1A C -0.61342(13) 0.42254(11) 0.20483(11) 0.0192(6) Uani 1 1 d . . .
C2A C -0.65480(13) 0.40894(11) 0.14936(11) 0.0187(6) Uani 1 1 d . . .
C3A C -0.62400(13) 0.38260(12) 0.11163(11) 0.0218(7) Uani 1 1 d . . .
H3AA H -0.6510 0.3735 0.0755 0.026 Uiso 1 1 calc R . .
C4A C -0.55597(14) 0.37034(12) 0.12692(11) 0.0235(7) Uani 1 1 d . . .
C5A C -0.51684(13) 0.38223(12) 0.18207(11) 0.0216(7) Uani 1 1 d . . .
H5AA H -0.4697 0.3725 0.1923 0.026 Uiso 1 1 calc R . .
C6A C -0.54255(13) 0.40672(12) 0.22119(11) 0.0209(6) Uani 1 1 d . . .
C7A C -0.51881(14) 0.34490(13) 0.08733(11) 0.0257(7) Uani 1 1 d . . .
C8A C -0.56762(15) 0.33290(15) 0.03040(12) 0.0350(8) Uani 1 1 d . . .
H8AA H -0.5882 0.3711 0.0143 0.053 Uiso 1 1 calc R . .
H8AB H -0.6035 0.3050 0.0334 0.053 Uiso 1 1 calc R . .
H8AC H -0.5424 0.3149 0.0070 0.053 Uiso 1 1 calc R . .
C9A C -0.48360(15) 0.28537(14) 0.11004(13) 0.0339(8) Uani 1 1 d . . .
H9AA H -0.4485 0.2931 0.1446 0.051 Uiso 1 1 calc R . .
H9AB H -0.4625 0.2678 0.0837 0.051 Uiso 1 1 calc R . .
H9AC H -0.5173 0.2571 0.1163 0.051 Uiso 1 1 calc R . .
C10A C -0.46543(15) 0.39082(14) 0.08154(13) 0.0349(8) Uani 1 1 d . . .
H10A H -0.4334 0.3989 0.1176 0.052 Uiso 1 1 calc R . .
H10B H -0.4881 0.4285 0.0662 0.052 Uiso 1 1 calc R . .
H10C H -0.4406 0.3745 0.0572 0.052 Uiso 1 1 calc R . .
C11A C -0.49862(13) 0.41875(12) 0.28001(11) 0.0220(7) Uani 1 1 d . . .
C12A C -0.42554(13) 0.39598(13) 0.28970(12) 0.0275(7) Uani 1 1 d . . .
H12A H -0.4263 0.3526 0.2817 0.041 Uiso 1 1 calc R . .
H12B H -0.3995 0.4030 0.3279 0.041 Uiso 1 1 calc R . .
H12C H -0.4041 0.4177 0.2656 0.041 Uiso 1 1 calc R . .
C13A C -0.49484(15) 0.48708(12) 0.29195(12) 0.0278(7) Uani 1 1 d . . .
H13A H -0.4722 0.5075 0.2679 0.042 Uiso 1 1 calc R . .
H13B H -0.4689 0.4940 0.3302 0.042 Uiso 1 1 calc R . .
H13C H -0.5410 0.5032 0.2853 0.042 Uiso 1 1 calc R . .
C14A C -0.52904(15) 0.38632(13) 0.32054(11) 0.0282(7) Uani 1 1 d . . .
H14A H -0.5304 0.3427 0.3135 0.042 Uiso 1 1 calc R . .
H14B H -0.5754 0.4012 0.3160 0.042 Uiso 1 1 calc R . .
H14C H -0.5008 0.3943 0.3580 0.042 Uiso 1 1 calc R . .
C15A C -0.76817(12) 0.40827(12) 0.08606(11) 0.0218(7) Uani 1 1 d . . .
C16A C -0.79557(14) 0.34969(13) 0.07785(12) 0.0267(7) Uani 1 1 d . . .
C17A C -0.84457(14) 0.33709(14) 0.02903(12) 0.0317(8) Uani 1 1 d . . .
H17A H -0.8628 0.2974 0.0227 0.038 Uiso 1 1 calc R . .
C18A C -0.86763(14) 0.38047(14) -0.01061(12) 0.0315(8) Uani 1 1 d . . .
H18A H -0.9019 0.3711 -0.0435 0.038 Uiso 1 1 calc R . .
C19A C -0.84024(14) 0.43781(14) -0.00182(12) 0.0298(8) Uani 1 1 d . . .
H19A H -0.8560 0.4677 -0.0293 0.036 Uiso 1 1 calc R . .
C20A C -0.79010(13) 0.45324(12) 0.04607(11) 0.0215(6) Uani 1 1 d . . .
C21A C -0.77394(14) 0.30046(13) 0.12118(12) 0.0296(8) Uani 1 1 d . . .
H21A H -0.7409 0.3187 0.1541 0.035 Uiso 1 1 calc R . .
C22A C -0.73777(19) 0.24821(15) 0.10160(16) 0.0492(10) Uani 1 1 d . . .
H22A H -0.6979 0.2637 0.0921 0.074 Uiso 1 1 calc R . .
H22B H -0.7692 0.2294 0.0694 0.074 Uiso 1 1 calc R . .
H22C H -0.7232 0.2181 0.1308 0.074 Uiso 1 1 calc R . .
C23A C -0.83509(16) 0.27699(15) 0.13848(14) 0.0402(9) Uani 1 1 d . . .
H23A H -0.8571 0.3108 0.1515 0.060 Uiso 1 1 calc R . .
H23B H -0.8194 0.2473 0.1679 0.060 Uiso 1 1 calc R . .
H23C H -0.8678 0.2579 0.1071 0.060 Uiso 1 1 calc R . .
C24A C -0.76118(14) 0.51639(13) 0.05319(12) 0.0271(7) Uani 1 1 d . . .
H24A H -0.7259 0.5181 0.0896 0.033 Uiso 1 1 calc R . .
C25A C -0.81591(17) 0.56304(15) 0.05376(14) 0.0415(9) Uani 1 1 d . . .
H25A H -0.8355 0.5538 0.0836 0.062 Uiso 1 1 calc R . .
H25B H -0.8519 0.5618 0.0188 0.062 Uiso 1 1 calc R . .
H25C H -0.7955 0.6034 0.0593 0.062 Uiso 1 1 calc R . .
C26A C -0.72593(18) 0.53177(15) 0.00954(13) 0.0408(9) Uani 1 1 d . . .
H26A H -0.6902 0.5019 0.0107 0.061 Uiso 1 1 calc R . .
H26B H -0.7056 0.5721 0.0166 0.061 Uiso 1 1 calc R . .
H26C H -0.7595 0.5311 -0.0267 0.061 Uiso 1 1 calc R . .
C27A C -0.88464(13) 0.43812(12) 0.19803(11) 0.0206(6) Uani 1 1 d . . .
C28A C -0.84486(13) 0.42404(12) 0.25378(11) 0.0207(6) Uani 1 1 d . . .
C29A C -0.87705(13) 0.40244(12) 0.29249(11) 0.0231(7) Uani 1 1 d . . .
H29A H -0.8504 0.3935 0.3288 0.028 Uiso 1 1 calc R . .
C30A C -0.94558(13) 0.39444(12) 0.27805(11) 0.0226(7) Uani 1 1 d . . .
C31A C -0.98486(13) 0.40766(13) 0.22263(11) 0.0244(7) Uani 1 1 d . . .
H31A H -1.0327 0.4014 0.2128 0.029 Uiso 1 1 calc R . .
C32A C -0.95710(13) 0.42878(12) 0.18300(11) 0.0216(7) Uani 1 1 d . . .
C33A C -0.98401(13) 0.37199(13) 0.31773(11) 0.0253(7) Uani 1 1 d . . .
C34A C -0.93560(15) 0.36253(14) 0.37505(12) 0.0315(8) Uani 1 1 d . . .
H34A H -0.9122 0.4006 0.3884 0.047 Uiso 1 1 calc R . .
H34B H -0.9019 0.3316 0.3738 0.047 Uiso 1 1 calc R . .
H34C H -0.9616 0.3494 0.3997 0.047 Uiso 1 1 calc R . .
C35A C -1.03770(14) 0.41851(14) 0.32064(13) 0.0320(8) Uani 1 1 d . . .
H35A H -1.0161 0.4582 0.3298 0.048 Uiso 1 1 calc R . .
H35B H -1.0589 0.4065 0.3488 0.048 Uiso 1 1 calc R . .
H35C H -1.0726 0.4208 0.2852 0.048 Uiso 1 1 calc R . .
C36A C -1.01858(15) 0.31156(13) 0.29645(13) 0.0335(8) Uani 1 1 d . . .
H36A H -1.0423 0.2962 0.3219 0.050 Uiso 1 1 calc R . .
H36B H -0.9840 0.2823 0.2934 0.050 Uiso 1 1 calc R . .
H36C H -1.0514 0.3177 0.2604 0.050 Uiso 1 1 calc R . .
C37A C -1.00080(14) 0.44280(13) 0.12498(11) 0.0257(7) Uani 1 1 d . . .
C38A C -1.07648(14) 0.42987(15) 0.11753(12) 0.0327(8) Uani 1 1 d . . .
H38A H -1.0928 0.4556 0.1423 0.049 Uiso 1 1 calc R . .
H38B H -1.0822 0.3873 0.1259 0.049 Uiso 1 1 calc R . .
H38C H -1.1027 0.4384 0.0797 0.049 Uiso 1 1 calc R . .
C39A C -0.97794(15) 0.40250(14) 0.08416(12) 0.0301(8) Uani 1 1 d . . .
H39A H -0.9296 0.4096 0.0881 0.045 Uiso 1 1 calc R . .
H39B H -1.0049 0.4124 0.0468 0.045 Uiso 1 1 calc R . .
H39C H -0.9848 0.3599 0.0917 0.045 Uiso 1 1 calc R . .
C40A C -0.99372(15) 0.50967(13) 0.11148(12) 0.0312(8) Uani 1 1 d . . .
H40A H -0.9458 0.5187 0.1152 0.047 Uiso 1 1 calc R . .
H40B H -1.0095 0.5351 0.1368 0.047 Uiso 1 1 calc R . .
H40C H -1.0213 0.5179 0.0739 0.047 Uiso 1 1 calc R . .
C41A C -0.73210(13) 0.41710(13) 0.31734(11) 0.0232(7) Uani 1 1 d . . .
C42A C -0.70483(13) 0.46251(13) 0.35587(11) 0.0258(7) Uani 1 1 d . . .
C43A C -0.65990(14) 0.44540(15) 0.40579(12) 0.0306(8) Uani 1 1 d . . .
H43A H -0.6408 0.4754 0.4325 0.037 Uiso 1 1 calc R . .
C44A C -0.64277(15) 0.38579(16) 0.41700(13) 0.0361(8) Uani 1 1 d . . .
H44A H -0.6125 0.3749 0.4515 0.043 Uiso 1 1 calc R . .
C45A C -0.66892(14) 0.34195(15) 0.37904(12) 0.0328(8) Uani 1 1 d . . .
H45A H -0.6561 0.3010 0.3874 0.039 Uiso 1 1 calc R . .
C46A C -0.71423(13) 0.35612(13) 0.32801(12) 0.0274(7) Uani 1 1 d . . .
C47A C -0.72553(14) 0.52860(13) 0.34406(12) 0.0276(7) Uani 1 1 d . . .
H47A H -0.7453 0.5324 0.3035 0.033 Uiso 1 1 calc R . .
C48A C -0.7820(2) 0.54520(18) 0.36957(18) 0.0661(12) Uani 1 1 d . . .
H48A H -0.7968 0.5869 0.3598 0.099 Uiso 1 1 calc R . .
H48B H -0.7648 0.5416 0.4094 0.099 Uiso 1 1 calc R . .
H48C H -0.8207 0.5178 0.3558 0.099 Uiso 1 1 calc R . .
C49A C -0.66614(18) 0.57131(17) 0.36069(17) 0.0559(12) Uani 1 1 d . . .
H49A H -0.6315 0.5591 0.3432 0.084 Uiso 1 1 calc R . .
H49B H -0.6466 0.5703 0.4005 0.084 Uiso 1 1 calc R . .
H49C H -0.6816 0.6124 0.3492 0.084 Uiso 1 1 calc R . .
C50A C -0.73955(15) 0.30653(13) 0.28573(13) 0.0325(8) Uani 1 1 d . . .
H50A H -0.7714 0.3256 0.2526 0.039 Uiso 1 1 calc R . .
C51A C -0.68062(15) 0.27871(14) 0.26848(13) 0.0340(8) Uani 1 1 d . . .
H51A H -0.6572 0.3104 0.2541 0.051 Uiso 1 1 calc R . .
H51B H -0.6985 0.2483 0.2401 0.051 Uiso 1 1 calc R . .
H51C H -0.6485 0.2596 0.3002 0.051 Uiso 1 1 calc R . .
C52A C -0.77950(17) 0.25807(15) 0.30615(16) 0.0472(10) Uani 1 1 d . . .
H52A H -0.8188 0.2766 0.3143 0.071 Uiso 1 1 calc R . .
H52B H -0.7500 0.2394 0.3394 0.071 Uiso 1 1 calc R . .
H52C H -0.7953 0.2271 0.2779 0.071 Uiso 1 1 calc R . .
C53A C -0.74197(14) 0.57660(12) 0.20012(11) 0.0243(7) Uani 1 1 d . . .
H53A H -0.7043 0.5904 0.2317 0.029 Uiso 1 1 calc R . .
H53B H -0.7322 0.5905 0.1664 0.029 Uiso 1 1 calc R . .
C54A C -0.80918(15) 0.60516(13) 0.20332(13) 0.0336(8) Uani 1 1 d . . .
H54A H -0.8056 0.6493 0.2023 0.050 Uiso 1 1 calc R . .
H54B H -0.8180 0.5929 0.2375 0.050 Uiso 1 1 calc R . .
H54C H -0.8466 0.5915 0.1722 0.050 Uiso 1 1 calc R . .
In1B In -0.262691(9) 0.221423(8) 0.205428(8) 0.01969(5) Uani 1 1 d . . .
O1B O -0.35093(9) 0.18970(8) 0.22986(7) 0.0229(5) Uani 1 1 d . . .
O2B O -0.17001(9) 0.20134(8) 0.18265(7) 0.0236(5) Uani 1 1 d . . .
N1B N -0.31979(11) 0.16429(10) 0.13795(9) 0.0203(5) Uani 1 1 d . . .
N2B N -0.19440(11) 0.17816(10) 0.27758(9) 0.0209(5) Uani 1 1 d . . .
C1B C -0.39731(13) 0.16370(11) 0.19150(11) 0.0194(6) Uani 1 1 d . . .
C2B C -0.38284(13) 0.14961(12) 0.14010(11) 0.0200(6) Uani 1 1 d . . .
C3B C -0.43471(14) 0.12428(12) 0.09575(11) 0.0227(7) Uani 1 1 d . . .
H3BA H -0.4251 0.1159 0.0623 0.027 Uiso 1 1 calc R . .
C4B C -0.49752(13) 0.11201(12) 0.10058(11) 0.0226(7) Uani 1 1 d . . .
C5B C -0.50926(14) 0.12200(12) 0.15222(11) 0.0249(7) Uani 1 1 d . . .
H5BA H -0.5524 0.1105 0.1559 0.030 Uiso 1 1 calc R . .
C6B C -0.46285(13) 0.14701(12) 0.19724(11) 0.0225(7) Uani 1 1 d . . .
C7B C -0.55574(14) 0.08901(13) 0.05253(11) 0.0267(7) Uani 1 1 d . . .
C8B C -0.57542(15) 0.02496(13) 0.06524(13) 0.0333(8) Uani 1 1 d . . .
H8BA H -0.5361 -0.0019 0.0705 0.050 Uiso 1 1 calc R . .
H8BB H -0.6130 0.0102 0.0347 0.050 Uiso 1 1 calc R . .
H8BC H -0.5898 0.0257 0.0986 0.050 Uiso 1 1 calc R . .
C9B C -0.61751(14) 0.13170(14) 0.04461(13) 0.0334(8) Uani 1 1 d . . .
H9BA H -0.6333 0.1306 0.0773 0.050 Uiso 1 1 calc R . .
H9BB H -0.6544 0.1185 0.0128 0.050 Uiso 1 1 calc R . .
H9BC H -0.6040 0.1730 0.0386 0.050 Uiso 1 1 calc R . .
C10B C -0.53527(15) 0.08807(15) -0.00041(12) 0.0323(8) Uani 1 1 d . . .
H10D H -0.4962 0.0611 0.0039 0.049 Uiso 1 1 calc R . .
H10E H -0.5229 0.1290 -0.0087 0.049 Uiso 1 1 calc R . .
H10F H -0.5736 0.0735 -0.0304 0.049 Uiso 1 1 calc R . .
C11B C -0.47906(14) 0.15968(13) 0.25082(12) 0.0270(7) Uani 1 1 d . . .
C12B C -0.47858(15) 0.22800(14) 0.26119(12) 0.0322(8) Uani 1 1 d . . .
H12D H -0.5125 0.2477 0.2309 0.048 Uiso 1 1 calc R . .
H12E H -0.4333 0.2443 0.2639 0.048 Uiso 1 1 calc R . .
H12F H -0.4897 0.2357 0.2954 0.048 Uiso 1 1 calc R . .
C13B C -0.42698(16) 0.12811(14) 0.29910(12) 0.0334(8) Uani 1 1 d . . .
H13D H -0.4314 0.0842 0.2945 0.050 Uiso 1 1 calc R . .
H13E H -0.4357 0.1397 0.3335 0.050 Uiso 1 1 calc R . .
H13F H -0.3808 0.1404 0.3000 0.050 Uiso 1 1 calc R . .
C14B C -0.55016(15) 0.13627(16) 0.24974(13) 0.0400(9) Uani 1 1 d . . .
H14D H -0.5849 0.1570 0.2207 0.060 Uiso 1 1 calc R . .
H14E H -0.5582 0.1443 0.2851 0.060 Uiso 1 1 calc R . .
H14F H -0.5526 0.0927 0.2427 0.060 Uiso 1 1 calc R . .
C15B C -0.29929(13) 0.14413(12) 0.09161(11) 0.0217(7) Uani 1 1 d . . .
C16B C -0.27663(13) 0.08424(13) 0.09094(11) 0.0240(7) Uani 1 1 d . . .
C17B C -0.25780(15) 0.06515(14) 0.04509(12) 0.0320(8) Uani 1 1 d . . .
H17B H -0.2433 0.0246 0.0434 0.038 Uiso 1 1 calc R . .
C18B C -0.25994(15) 0.10385(15) 0.00246(13) 0.0360(8) Uani 1 1 d . . .
H18B H -0.2471 0.0900 -0.0284 0.043 Uiso 1 1 calc R . .
C19B C -0.28079(15) 0.16279(15) 0.00467(12) 0.0337(8) Uani 1 1 d . . .
H19B H -0.2811 0.1895 -0.0245 0.040 Uiso 1 1 calc R . .
C20B C -0.30145(14) 0.18410(13) 0.04871(11) 0.0261(7) Uani 1 1 d . . .
C21B C -0.27247(14) 0.04060(13) 0.13775(12) 0.0289(7) Uani 1 1 d . . .
H21B H -0.2859 0.0631 0.1670 0.035 Uiso 1 1 calc R . .
C22B C -0.32219(16) -0.01235(14) 0.11942(15) 0.0397(9) Uani 1 1 d . . .
H22D H -0.3688 0.0032 0.1061 0.060 Uiso 1 1 calc R . .
H22E H -0.3186 -0.0395 0.1504 0.060 Uiso 1 1 calc R . .
H22F H -0.3109 -0.0346 0.0900 0.060 Uiso 1 1 calc R . .
C23B C -0.19970(15) 0.01773(15) 0.16229(14) 0.0381(9) Uani 1 1 d . . .
H23D H -0.1692 0.0521 0.1753 0.057 Uiso 1 1 calc R . .
H23E H -0.1851 -0.0043 0.1343 0.057 Uiso 1 1 calc R . .
H23F H -0.1981 -0.0094 0.1930 0.057 Uiso 1 1 calc R . .
C24B C -0.32694(17) 0.24820(14) 0.04856(13) 0.0376(8) Uani 1 1 d . . .
H24B H -0.3404 0.2539 0.0829 0.045 Uiso 1 1 calc R . .
C25B C -0.2722(2) 0.29485(17) 0.04893(18) 0.0697(12) Uani 1 1 d . . .
H25D H -0.2333 0.2890 0.0815 0.105 Uiso 1 1 calc R . .
H25E H -0.2908 0.3356 0.0496 0.105 Uiso 1 1 calc R . .
H25F H -0.2573 0.2900 0.0160 0.105 Uiso 1 1 calc R . .
C26B C -0.3911(2) 0.25735(19) 0.00023(14) 0.0624(12) Uani 1 1 d . . .
H26D H -0.4262 0.2284 0.0029 0.094 Uiso 1 1 calc R . .
H26E H -0.3799 0.2509 -0.0341 0.094 Uiso 1 1 calc R . .
H26F H -0.4081 0.2986 0.0011 0.094 Uiso 1 1 calc R . .
C27B C -0.11996(13) 0.18017(12) 0.22155(11) 0.0208(6) Uani 1 1 d . . .
C28B C -0.13113(13) 0.16718(11) 0.27444(11) 0.0202(6) Uani 1 1 d . . .
C29B C -0.07716(13) 0.14557(12) 0.31854(11) 0.0219(7) Uani 1 1 d . . .
H29B H -0.0847 0.1382 0.3530 0.026 Uiso 1 1 calc R . .
C30B C -0.01434(13) 0.13516(12) 0.31209(11) 0.0219(7) Uani 1 1 d . . .
C31B C -0.00483(13) 0.14601(12) 0.25960(11) 0.0236(7) Uani 1 1 d . . .
H31B H 0.0387 0.1373 0.2553 0.028 Uiso 1 1 calc R . .
C32B C -0.05374(13) 0.16797(12) 0.21503(11) 0.0213(6) Uani 1 1 d . . .
C33B C 0.04631(13) 0.11342(13) 0.35941(11) 0.0245(7) Uani 1 1 d . . .
C34B C 0.07029(15) 0.05170(14) 0.34496(13) 0.0334(8) Uani 1 1 d . . .
H34D H 0.0325 0.0228 0.3381 0.050 Uiso 1 1 calc R . .
H34E H 0.1081 0.0373 0.3755 0.050 Uiso 1 1 calc R . .
H34F H 0.0855 0.0555 0.3121 0.050 Uiso 1 1 calc R . .
C35B C 0.02736(15) 0.10691(15) 0.41261(12) 0.0318(8) Uani 1 1 d . . .
H35D H -0.0074 0.0754 0.4084 0.048 Uiso 1 1 calc R . .
H35E H 0.0094 0.1454 0.4215 0.048 Uiso 1 1 calc R . .
H35F H 0.0679 0.0957 0.4422 0.048 Uiso 1 1 calc R . .
C36B C 0.10501(14) 0.15941(14) 0.36772(13) 0.0334(8) Uani 1 1 d . . .
H36D H 0.0894 0.1992 0.3759 0.050 Uiso 1 1 calc R . .
H36E H 0.1193 0.1618 0.3343 0.050 Uiso 1 1 calc R . .
H36F H 0.1436 0.1464 0.3982 0.050 Uiso 1 1 calc R . .
C37B C -0.04067(13) 0.18062(13) 0.16027(11) 0.0245(7) Uani 1 1 d . . .
C38B C -0.08937(15) 0.14321(14) 0.11415(12) 0.0307(8) Uani 1 1 d . . .
H38D H -0.0826 0.1001 0.1227 0.046 Uiso 1 1 calc R . .
H38E H -0.0797 0.1516 0.0795 0.046 Uiso 1 1 calc R . .
H38F H -0.1366 0.1543 0.1110 0.046 Uiso 1 1 calc R . .
C39B C -0.04861(15) 0.24815(13) 0.14682(12) 0.0317(8) Uani 1 1 d . . .
H39D H -0.0170 0.2712 0.1761 0.048 Uiso 1 1 calc R . .
H39E H -0.0955 0.2607 0.1435 0.048 Uiso 1 1 calc R . .
H39F H -0.0384 0.2558 0.1122 0.048 Uiso 1 1 calc R . .
C40B C 0.03197(15) 0.16194(16) 0.16108(13) 0.0374(9) Uani 1 1 d . . .
H40D H 0.0652 0.1841 0.1901 0.056 Uiso 1 1 calc R . .
H40E H 0.0392 0.1714 0.1257 0.056 Uiso 1 1 calc R . .
H40F H 0.0378 0.1184 0.1680 0.056 Uiso 1 1 calc R . .
C41B C -0.21026(12) 0.16334(12) 0.32728(11) 0.0216(7) Uani 1 1 d . . .
C42B C -0.21222(13) 0.20999(13) 0.36483(11) 0.0250(7) Uani 1 1 d . . .
C43B C -0.22685(15) 0.19468(15) 0.41239(12) 0.0330(8) Uani 1 1 d . . .
H43B H -0.2289 0.2256 0.4376 0.040 Uiso 1 1 calc R . .
C44B C -0.23883(15) 0.13482(15) 0.42458(13) 0.0329(8) Uani 1 1 d . . .
H44B H -0.2477 0.1251 0.4581 0.039 Uiso 1 1 calc R . .
C45B C -0.23763(15) 0.09014(14) 0.38726(13) 0.0345(8) Uani 1 1 d . . .
H45B H -0.2468 0.0496 0.3951 0.041 Uiso 1 1 calc R . .
C46B C -0.22334(13) 0.10288(13) 0.33819(12) 0.0257(7) Uani 1 1 d . . .
C47B C -0.19779(15) 0.27516(13) 0.35348(12) 0.0297(7) Uani 1 1 d . . .
H47B H -0.1867 0.2764 0.3179 0.036 Uiso 1 1 calc R . .
C48B C -0.26116(19) 0.31464(15) 0.34777(16) 0.0507(10) Uani 1 1 d . . .
H48D H -0.2985 0.3002 0.3169 0.076 Uiso 1 1 calc R . .
H48E H -0.2506 0.3567 0.3414 0.076 Uiso 1 1 calc R . .
H48F H -0.2748 0.3122 0.3814 0.076 Uiso 1 1 calc R . .
C49B C -0.13589(18) 0.29861(17) 0.39788(13) 0.0471(10) Uani 1 1 d . . .
H49D H -0.0961 0.2736 0.3988 0.071 Uiso 1 1 calc R . .
H49E H -0.1450 0.2967 0.4334 0.071 Uiso 1 1 calc R . .
H49F H -0.1268 0.3406 0.3899 0.071 Uiso 1 1 calc R . .
C50B C -0.22261(15) 0.05201(13) 0.29840(13) 0.0309(8) Uani 1 1 d . . .
H50B H -0.2078 0.0693 0.2675 0.037 Uiso 1 1 calc R . .
C51B C -0.17211(16) 0.00196(15) 0.32530(15) 0.0422(9) Uani 1 1 d . . .
H51D H -0.1266 0.0194 0.3405 0.063 Uiso 1 1 calc R . .
H51E H -0.1707 -0.0286 0.2979 0.063 Uiso 1 1 calc R . .
H51F H -0.1868 -0.0169 0.3547 0.063 Uiso 1 1 calc R . .
C52B C -0.29444(15) 0.02603(14) 0.27487(14) 0.0362(8) Uani 1 1 d . . .
H52D H -0.3250 0.0577 0.2548 0.054 Uiso 1 1 calc R . .
H52E H -0.3111 0.0111 0.3048 0.054 Uiso 1 1 calc R . .
H52F H -0.2931 -0.0073 0.2500 0.054 Uiso 1 1 calc R . .
C53B C -0.27372(14) 0.31904(13) 0.19693(13) 0.0292(8) Uani 1 1 d . . .
H53C H -0.3038 0.3285 0.1600 0.035 Uiso 1 1 calc R . .
H53D H -0.2961 0.3342 0.2238 0.035 Uiso 1 1 calc R . .
C54B C -0.20642(17) 0.35199(15) 0.20536(17) 0.0496(11) Uani 1 1 d . . .
H54D H -0.2152 0.3948 0.1962 0.074 Uiso 1 1 calc R . .
H54E H -0.1815 0.3342 0.1817 0.074 Uiso 1 1 calc R . .
H54F H -0.1791 0.3482 0.2437 0.074 Uiso 1 1 calc R . .
O1S O -0.57216(13) 0.25916(13) 0.48534(12) 0.0830(11) Uani 1 1 d D . .
O2S O -0.45021(15) 0.23295(15) 0.41840(15) 0.1102(14) Uani 1 1 d D . .
C1S C -0.62918(18) 0.2290(2) 0.49502(18) 0.0716(14) Uani 1 1 d D . .
H1SA H -0.6530 0.2568 0.5131 0.107 Uiso 1 1 calc R . .
H1SB H -0.6133 0.1938 0.5185 0.107 Uiso 1 1 calc R . .
H1SC H -0.6604 0.2158 0.4601 0.107 Uiso 1 1 calc R . .
C2S C -0.54120(18) 0.22219(18) 0.45260(18) 0.0908(16) Uani 1 1 d DU . .
H2SA H -0.5734 0.2125 0.4165 0.109 Uiso 1 1 calc R . .
H2SB H -0.5218 0.1844 0.4716 0.109 Uiso 1 1 calc R . .
C3S C -0.4863(2) 0.26614(19) 0.44806(19) 0.0972(17) Uani 1 1 d DU . .
H3SA H -0.5064 0.3032 0.4282 0.117 Uiso 1 1 calc R . .
H3SB H -0.4564 0.2775 0.4846 0.117 Uiso 1 1 calc R . .
C4S C -0.39330(18) 0.2663(2) 0.4118(2) 0.0905(17) Uani 1 1 d D . .
H4SA H -0.3652 0.2399 0.3964 0.136 Uiso 1 1 calc R . .
H4SB H -0.3660 0.2815 0.4475 0.136 Uiso 1 1 calc R . .
H4SC H -0.4097 0.3004 0.3871 0.136 Uiso 1 1 calc R . .
O3S O -0.5614(2) 0.5312(3) 0.5073(2) 0.151(2) Uani 0.50 1 d PDU A -1
O4S O -0.4292(2) 0.4442(3) 0.4973(3) 0.151(2) Uani 0.50 1 d PDU A -1
C5S C -0.6046(3) 0.5332(5) 0.5427(3) 0.069(3) Uani 0.50 1 d PDU A -1
H5SA H -0.6377 0.5660 0.5312 0.104 Uiso 0.50 1 calc PR A -1
H5SB H -0.5768 0.5402 0.5804 0.104 Uiso 0.50 1 calc PR A -1
H5SC H -0.6288 0.4947 0.5406 0.104 Uiso 0.50 1 calc PR A -1
C6S C -0.5106(2) 0.4848(3) 0.5165(2) 0.069(3) Uani 0.50 1 d PDU A -1
H6SA H -0.5317 0.4445 0.5164 0.083 Uiso 0.50 1 calc PR A -1
H6SB H -0.4759 0.4908 0.5523 0.083 Uiso 0.50 1 calc PR A -1
C7S C -0.4778(3) 0.4894(4) 0.4701(3) 0.105(4) Uani 0.50 1 d PDU A -1
H7SA H -0.5080 0.4763 0.4342 0.126 Uiso 0.50 1 calc PR A -1
H7SB H -0.4573 0.5293 0.4674 0.126 Uiso 0.50 1 calc PR A -1
C8S C -0.3737(4) 0.4312(8) 0.4753(5) 0.164(6) Uani 0.50 1 d PDU A -1
H8SA H -0.3493 0.3953 0.4933 0.246 Uiso 0.50 1 calc PR A -1
H8SB H -0.3424 0.4657 0.4816 0.246 Uiso 0.50 1 calc PR A -1
H8SC H -0.3915 0.4238 0.4359 0.246 Uiso 0.50 1 calc PR A -1

loop_
_atom_site_aniso_label
_atom_site_aniso_U_11
_atom_site_aniso_U_22
_atom_site_aniso_U_33
_atom_site_aniso_U_23
_atom_site_aniso_U_13
_atom_site_aniso_U_12
In1A 0.01504(8) 0.01776(9) 0.02626(9) 0.00043(8) 0.00720(7) 0.00106(7)
O1A 0.0150(8) 0.0251(10) 0.0255(9) -0.0032(8) 0.0078(7) 0.0010(7)
O2A 0.0185(9) 0.0256(10) 0.0242(9) 0.0015(8) 0.0068(8) -0.0019(8)
N1A 0.0149(10) 0.0203(11) 0.0264(12) 0.0034(9) 0.0049(9) 0.0016(9)
N2A 0.0168(10) 0.0205(11) 0.0301(12) -0.0005(10) 0.0082(9) 0.0006(9)
C1A 0.0177(12) 0.0153(12) 0.0257(13) 0.0032(10) 0.0081(11) -0.0019(10)
C2A 0.0166(12) 0.0154(12) 0.0252(13) 0.0036(10) 0.0078(10) 0.0013(10)
C3A 0.0225(13) 0.0202(13) 0.0226(13) -0.0009(11) 0.0066(11) -0.0012(11)
C4A 0.0240(13) 0.0186(13) 0.0304(14) 0.0004(11) 0.0117(11) -0.0008(11)
C5A 0.0146(12) 0.0199(13) 0.0306(14) 0.0029(11) 0.0069(11) 0.0017(10)
C6A 0.0189(12) 0.0168(13) 0.0286(14) 0.0031(11) 0.0095(11) -0.0010(10)
C7A 0.0217(13) 0.0295(15) 0.0290(14) -0.0017(12) 0.0124(11) 0.0015(11)
C8A 0.0314(15) 0.0415(18) 0.0347(16) -0.0058(14) 0.0136(13) 0.0059(14)
C9A 0.0326(15) 0.0324(16) 0.0376(16) -0.0053(14) 0.0115(13) 0.0104(13)
C10A 0.0319(15) 0.0380(18) 0.0405(17) -0.0028(14) 0.0192(13) -0.0004(14)
C11A 0.0160(12) 0.0215(13) 0.0272(14) -0.0017(11) 0.0041(11) -0.0002(11)
C12A 0.0168(13) 0.0298(15) 0.0309(15) 0.0017(12) -0.0011(12) 0.0001(12)
C13A 0.0266(14) 0.0219(14) 0.0305(15) -0.0022(12) 0.0013(12) -0.0014(12)
C14A 0.0272(14) 0.0293(15) 0.0274(15) 0.0032(12) 0.0068(12) 0.0003(12)
C15A 0.0130(11) 0.0284(14) 0.0262(14) -0.0036(11) 0.0091(10) 0.0052(11)
C16A 0.0201(13) 0.0257(15) 0.0367(16) -0.0046(12) 0.0122(12) -0.0017(11)
C17A 0.0212(13) 0.0342(16) 0.0436(17) -0.0156(13) 0.0157(13) -0.0092(12)
C18A 0.0206(13) 0.0434(18) 0.0296(15) -0.0083(14) 0.0061(12) -0.0017(13)
C19A 0.0203(13) 0.0412(18) 0.0273(15) 0.0003(13) 0.0058(12) 0.0036(13)
C20A 0.0166(12) 0.0241(14) 0.0252(14) -0.0051(11) 0.0084(11) -0.0011(11)
C21A 0.0267(14) 0.0227(14) 0.0381(17) -0.0053(13) 0.0075(13) -0.0030(12)
C22A 0.054(2) 0.0288(18) 0.066(2) -0.0009(17) 0.0185(18) 0.0074(16)
C23A 0.0366(17) 0.0369(18) 0.0471(19) 0.0022(15) 0.0121(15) -0.0094(14)
C24A 0.0261(14) 0.0261(15) 0.0267(14) 0.0002(12) 0.0038(12) 0.0022(12)
C25A 0.0413(18) 0.0334(17) 0.0409(19) -0.0086(15) -0.0023(15) 0.0069(15)
C26A 0.0517(19) 0.0375(18) 0.0312(17) 0.0054(14) 0.0089(15) -0.0082(16)
C27A 0.0197(12) 0.0180(13) 0.0253(14) -0.0030(11) 0.0083(11) 0.0020(10)
C28A 0.0167(12) 0.0199(13) 0.0261(14) -0.0016(11) 0.0070(11) 0.0001(10)
C29A 0.0183(12) 0.0228(14) 0.0280(14) 0.0040(11) 0.0066(11) 0.0032(11)
C30A 0.0194(12) 0.0230(14) 0.0275(14) -0.0011(11) 0.0098(11) 0.0005(11)
C31A 0.0157(12) 0.0278(15) 0.0302(15) -0.0013(12) 0.0074(11) -0.0005(11)
C32A 0.0172(12) 0.0218(13) 0.0255(14) -0.0019(11) 0.0058(11) 0.0026(11)
C33A 0.0201(13) 0.0274(15) 0.0311(15) 0.0015(12) 0.0118(11) -0.0035(11)
C34A 0.0300(15) 0.0356(17) 0.0307(15) 0.0042(13) 0.0118(13) -0.0023(13)
C35A 0.0254(14) 0.0353(17) 0.0387(17) -0.0034(14) 0.0147(13) -0.0033(13)
C36A 0.0340(15) 0.0284(16) 0.0402(17) -0.0009(13) 0.0143(14) -0.0067(13)
C37A 0.0193(13) 0.0298(15) 0.0263(15) 0.0000(12) 0.0037(11) 0.0006(11)
C38A 0.0180(13) 0.0498(19) 0.0281(15) 0.0024(14) 0.0034(12) -0.0012(13)
C39A 0.0278(15) 0.0341(16) 0.0272(15) -0.0042(13) 0.0061(12) -0.0036(13)
C40A 0.0240(14) 0.0320(16) 0.0352(16) 0.0063(13) 0.0051(13) 0.0048(12)
C41A 0.0124(11) 0.0299(15) 0.0293(14) 0.0044(12) 0.0094(11) 0.0029(11)
C42A 0.0190(12) 0.0333(16) 0.0292(14) 0.0018(12) 0.0134(11) -0.0013(12)
C43A 0.0204(13) 0.0487(19) 0.0243(14) -0.0021(13) 0.0091(12) -0.0004(13)
C44A 0.0229(14) 0.057(2) 0.0287(16) 0.0119(15) 0.0081(12) 0.0056(14)
C45A 0.0234(14) 0.0404(17) 0.0367(16) 0.0176(14) 0.0119(13) 0.0080(13)
C46A 0.0174(12) 0.0304(15) 0.0372(16) 0.0067(13) 0.0121(12) 0.0030(11)
C47A 0.0273(14) 0.0248(15) 0.0321(15) -0.0012(12) 0.0108(12) -0.0024(12)
C48A 0.074(2) 0.040(2) 0.106(3) -0.001(2) 0.061(2) 0.0073(19)
C49A 0.042(2) 0.048(2) 0.072(3) 0.0050(19) 0.0077(19) -0.0188(17)
C50A 0.0269(14) 0.0245(15) 0.0444(18) 0.0113(13) 0.0074(13) 0.0047(12)
C51A 0.0319(15) 0.0268(16) 0.0451(18) 0.0057(14) 0.0139(14) -0.0016(13)
C52A 0.0385(17) 0.0294(17) 0.081(2) -0.0022(17) 0.0295(17) -0.0049(14)
C53A 0.0228(13) 0.0245(14) 0.0268(14) -0.0012(12) 0.0092(11) -0.0040(11)
C54A 0.0302(15) 0.0238(15) 0.0493(18) -0.0026(13) 0.0154(14) 0.0039(12)
In1B 0.01585(8) 0.01775(9) 0.02557(10) 0.00011(8) 0.00616(7) 0.00057(7)
O1B 0.0162(8) 0.0268(10) 0.0250(10) 0.0001(8) 0.0050(8) -0.0015(8)
O2B 0.0158(8) 0.0259(10) 0.0285(10) 0.0005(8) 0.0055(8) 0.0027(8)
N1B 0.0156(10) 0.0220(11) 0.0244(11) -0.0011(9) 0.0076(9) -0.0001(9)
N2B 0.0171(10) 0.0184(11) 0.0287(12) 0.0033(9) 0.0088(9) 0.0009(9)
C1B 0.0165(12) 0.0170(13) 0.0253(14) 0.0045(11) 0.0069(11) 0.0013(10)
C2B 0.0180(12) 0.0177(13) 0.0244(14) 0.0017(11) 0.0062(11) 0.0003(10)
C3B 0.0235(13) 0.0193(13) 0.0241(14) -0.0012(11) 0.0051(11) 0.0015(11)
C4B 0.0190(13) 0.0196(13) 0.0269(14) 0.0010(11) 0.0032(11) 0.0003(11)
C5B 0.0180(12) 0.0254(14) 0.0326(15) 0.0019(12) 0.0095(11) -0.0018(11)
C6B 0.0210(13) 0.0208(13) 0.0263(14) 0.0011(11) 0.0081(11) 0.0008(11)
C7B 0.0192(13) 0.0314(16) 0.0276(15) -0.0022(12) 0.0040(12) -0.0058(12)
C8B 0.0299(15) 0.0284(16) 0.0409(17) -0.0036(14) 0.0091(13) -0.0067(13)
C9B 0.0212(14) 0.0372(17) 0.0373(17) 0.0024(14) 0.0013(13) 0.0027(13)
C10B 0.0275(15) 0.0399(18) 0.0272(15) -0.0016(13) 0.0041(13) -0.0019(13)
C11B 0.0235(13) 0.0306(15) 0.0296(15) 0.0017(12) 0.0119(12) -0.0012(12)
C12B 0.0321(15) 0.0369(17) 0.0330(15) -0.0013(13) 0.0181(13) 0.0036(13)
C13B 0.0425(17) 0.0347(17) 0.0282(15) 0.0072(13) 0.0187(13) 0.0019(14)
C14B 0.0277(15) 0.055(2) 0.0433(18) -0.0073(16) 0.0194(14) -0.0100(15)
C15B 0.0119(11) 0.0266(14) 0.0270(14) -0.0033(11) 0.0063(11) -0.0005(10)
C16B 0.0174(12) 0.0247(14) 0.0301(15) -0.0065(12) 0.0072(11) -0.0025(11)
C17B 0.0295(15) 0.0276(15) 0.0419(17) -0.0128(13) 0.0152(13) 0.0017(12)
C18B 0.0316(15) 0.0436(18) 0.0371(17) -0.0139(14) 0.0168(13) -0.0006(14)
C19B 0.0309(15) 0.0439(19) 0.0301(16) 0.0008(14) 0.0149(13) -0.0027(14)
C20B 0.0243(13) 0.0292(15) 0.0269(14) -0.0040(12) 0.0110(12) -0.0005(12)
C21B 0.0246(14) 0.0218(14) 0.0380(16) -0.0029(13) 0.0053(13) 0.0041(12)
C22B 0.0332(16) 0.0286(17) 0.056(2) -0.0014(15) 0.0114(15) -0.0050(14)
C23B 0.0293(15) 0.0341(17) 0.0488(19) 0.0013(15) 0.0080(14) 0.0079(14)
C24B 0.0588(19) 0.0287(16) 0.0330(16) 0.0082(13) 0.0255(15) 0.0121(15)
C25B 0.110(3) 0.031(2) 0.092(3) -0.0014(19) 0.067(2) -0.013(2)
C26B 0.094(3) 0.065(2) 0.0315(18) 0.0058(17) 0.0234(19) 0.044(2)
C27B 0.0176(12) 0.0150(12) 0.0305(14) -0.0004(11) 0.0078(11) -0.0019(10)
C28B 0.0166(12) 0.0147(12) 0.0310(14) -0.0013(11) 0.0096(11) 0.0001(10)
C29B 0.0207(12) 0.0203(13) 0.0259(14) -0.0026(11) 0.0084(11) -0.0014(11)
C30B 0.0194(12) 0.0183(13) 0.0280(14) -0.0039(11) 0.0067(11) 0.0004(11)
C31B 0.0143(12) 0.0222(14) 0.0362(15) -0.0056(12) 0.0102(11) -0.0016(10)
C32B 0.0186(12) 0.0151(13) 0.0313(14) -0.0012(11) 0.0090(11) -0.0010(10)
C33B 0.0165(12) 0.0266(15) 0.0287(15) -0.0029(12) 0.0040(11) 0.0005(11)
C34B 0.0258(15) 0.0342(17) 0.0341(17) -0.0044(13) -0.0011(13) 0.0099(13)
C35B 0.0224(14) 0.0391(17) 0.0317(16) -0.0018(13) 0.0045(13) 0.0006(13)
C36B 0.0211(14) 0.0376(17) 0.0400(17) -0.0085(14) 0.0064(13) -0.0024(13)
C37B 0.0194(12) 0.0270(14) 0.0299(15) 0.0016(12) 0.0116(11) 0.0017(11)
C38B 0.0292(14) 0.0315(16) 0.0354(16) -0.0041(13) 0.0158(13) -0.0034(13)
C39B 0.0354(15) 0.0291(16) 0.0359(16) 0.0035(13) 0.0184(13) -0.0017(13)
C40B 0.0232(14) 0.052(2) 0.0408(18) 0.0058(15) 0.0160(13) 0.0042(14)
C41B 0.0108(11) 0.0251(14) 0.0286(14) 0.0035(11) 0.0052(11) 0.0023(10)
C42B 0.0150(12) 0.0324(15) 0.0267(14) 0.0027(12) 0.0049(11) 0.0001(11)
C43B 0.0262(14) 0.0422(18) 0.0332(16) -0.0057(14) 0.0125(13) 0.0006(13)
C44B 0.0269(14) 0.0426(18) 0.0333(16) 0.0098(14) 0.0154(13) 0.0004(13)
C45B 0.0265(14) 0.0326(16) 0.0487(18) 0.0104(14) 0.0175(13) -0.0027(13)
C46B 0.0171(12) 0.0256(14) 0.0347(15) 0.0073(12) 0.0079(12) 0.0037(11)
C47B 0.0315(15) 0.0277(15) 0.0322(15) -0.0029(13) 0.0131(12) -0.0042(13)
C48B 0.059(2) 0.0293(18) 0.072(2) 0.0030(17) 0.0320(19) 0.0092(16)
C49B 0.0527(19) 0.055(2) 0.0371(18) -0.0101(16) 0.0183(16) -0.0310(17)
C50B 0.0271(14) 0.0209(14) 0.0468(18) 0.0055(13) 0.0140(13) 0.0013(12)
C51B 0.0328(16) 0.0276(16) 0.065(2) 0.0039(16) 0.0124(16) 0.0060(14)
C52B 0.0303(15) 0.0269(16) 0.0505(19) 0.0039(14) 0.0106(14) -0.0023(13)
C53B 0.0205(13) 0.0254(15) 0.0407(17) 0.0017(13) 0.0076(13) 0.0045(12)
C54B 0.0401(18) 0.0250(17) 0.081(3) -0.0011(17) 0.0136(18) -0.0055(15)
O1S 0.0664(19) 0.077(2) 0.103(2) 0.0226(19) 0.0206(18) 0.0042(17)
O2S 0.086(2) 0.105(3) 0.139(3) 0.050(2) 0.031(2) 0.018(2)
C1S 0.062(3) 0.078(3) 0.072(3) 0.011(2) 0.017(2) -0.008(2)
C2S 0.077(3) 0.095(3) 0.099(3) 0.024(2) 0.024(2) 0.035(2)
C3S 0.092(3) 0.096(3) 0.106(3) 0.032(2) 0.032(2) 0.036(2)
C4S 0.049(2) 0.112(4) 0.112(4) 0.051(3) 0.026(3) 0.006(3)
O3S 0.144(4) 0.153(5) 0.147(4) -0.008(3) 0.026(3) -0.035(3)
O4S 0.144(4) 0.153(5) 0.147(4) -0.008(3) 0.026(3) -0.035(3)
C5S 0.073(4) 0.088(5) 0.059(4) -0.001(4) 0.037(4) -0.023(4)
C6S 0.046(4) 0.066(5) 0.086(5) -0.021(4) 0.002(4) -0.015(4)
C7S 0.067(5) 0.103(7) 0.136(7) 0.009(6) 0.017(5) 0.007(5)
C8S 0.171(8) 0.151(8) 0.164(8) -0.018(6) 0.039(6) -0.002(7)

loop_
_atom_type_symbol
_atom_type_description
_atom_type_scat_dispersion_real
_atom_type_scat_dispersion_imag
_atom_type_scat_source
C C 0.0033 0.0016 'International Tables Vol C Tables 4.2.6.8 and 6.1.1.4'
H H 0.0000 0.0000 'International Tables Vol C Tables 4.2.6.8 and 6.1.1.4'
N N 0.0061 0.0033 'International Tables Vol C Tables 4.2.6.8 and 6.1.1.4'
O O 0.0106 0.0060 'International Tables Vol C Tables 4.2.6.8 and 6.1.1.4'
In In -0.7276 1.3100 'International Tables Vol C Tables 4.2.6.8 and 6.1.1.4'

loop_
_geom_angle_atom_site_label_1
_geom_angle_atom_site_label_2
_geom_angle_atom_site_label_3
_geom_angle
C53A In1A N1A 122.59(10)
C53A In1A O1A 106.36(8)
N1A In1A O1A 75.16(7)
C53A In1A O2A 104.52(9)
N1A In1A O2A 89.73(7)
O1A In1A O2A 149.07(7)
C53A In1A N2A 118.60(10)
N1A In1A N2A 118.80(8)
O1A In1A N2A 88.70(7)
O2A In1A N2A 74.98(7)
C1A O1A In1A 114.39(15)
C27A O2A In1A 114.88(15)
C2A N1A C15A 120.4(2)
C2A N1A In1A 114.71(17)
C15A N1A In1A 124.80(16)
C28A N2A C41A 120.5(2)
C28A N2A In1A 114.44(17)
C41A N2A In1A 125.02(17)
O1A C1A C6A 121.8(2)
O1A C1A C2A 118.9(2)
C6A C1A C2A 119.3(2)
N1A C2A C3A 124.9(2)
N1A C2A C1A 115.3(2)
C3A C2A C1A 119.8(2)
C4A C3A C2A 120.4(2)
C3A C4A C5A 118.8(3)
C3A C4A C7A 123.0(2)
C5A C4A C7A 118.2(2)
C6A C5A C4A 124.6(2)
C5A C6A C1A 117.1(2)
C5A C6A C11A 122.8(2)
C1A C6A C11A 120.1(2)
C8A C7A C10A 108.2(2)
C8A C7A C9A 108.5(2)
C10A C7A C9A 109.6(2)
C8A C7A C4A 112.1(2)
C10A C7A C4A 108.9(2)
C9A C7A C4A 109.5(2)
C12A C11A C14A 107.9(2)
C12A C11A C6A 111.7(2)
C14A C11A C6A 110.0(2)
C12A C11A C13A 107.5(2)
C14A C11A C13A 109.4(2)
C6A C11A C13A 110.2(2)
C20A C15A C16A 121.0(2)
C20A C15A N1A 118.7(2)
C16A C15A N1A 120.1(2)
C17A C16A C15A 118.4(3)
C17A C16A C21A 119.5(3)
C15A C16A C21A 122.1(2)
C18A C17A C16A 121.9(3)
C17A C18A C19A 119.0(3)
C18A C19A C20A 122.0(3)
C19A C20A C15A 117.7(3)
C19A C20A C24A 119.8(2)
C15A C20A C24A 122.5(2)
C16A C21A C22A 111.6(3)
C16A C21A C23A 111.1(2)
C22A C21A C23A 110.6(3)
C20A C24A C25A 111.3(2)
C20A C24A C26A 111.7(2)
C25A C24A C26A 111.1(3)
O2A C27A C32A 122.5(2)
O2A C27A C28A 119.2(2)
C32A C27A C28A 118.3(2)
N2A C28A C29A 123.9(2)
N2A C28A C27A 115.4(2)
C29A C28A C27A 120.7(2)
C30A C29A C28A 120.5(2)
C29A C30A C31A 118.7(3)
C29A C30A C33A 123.5(2)
C31A C30A C33A 117.8(2)
C32A C31A C30A 123.9(2)
C31A C32A C27A 117.8(2)
C31A C32A C37A 122.1(2)
C27A C32A C37A 120.1(2)
C35A C33A C34A 108.9(2)
C35A C33A C30A 109.2(2)
C34A C33A C30A 111.2(2)
C35A C33A C36A 109.8(2)
C34A C33A C36A 109.0(2)
C30A C33A C36A 108.7(2)
C32A C37A C38A 111.8(2)
C32A C37A C40A 110.3(2)
C38A C37A C40A 108.0(2)
C32A C37A C39A 109.3(2)
C38A C37A C39A 107.6(2)
C40A C37A C39A 109.7(2)
C46A C41A C42A 121.5(2)
C46A C41A N2A 119.3(2)
C42A C41A N2A 119.2(2)
C43A C42A C41A 118.1(3)
C43A C42A C47A 120.9(3)
C41A C42A C47A 121.0(2)
C44A C43A C42A 120.9(3)
C45A C44A C43A 120.6(3)
C44A C45A C46A 121.3(3)
C45A C46A C41A 117.5(3)
C45A C46A C50A 119.8(3)
C41A C46A C50A 122.6(2)
C49A C47A C42A 113.0(3)
C49A C47A C48A 112.4(3)
C42A C47A C48A 110.3(3)
C46A C50A C52A 111.7(3)
C46A C50A C51A 111.0(2)
C52A C50A C51A 111.2(3)
C54A C53A In1A 112.03(19)
C53B In1B N1B 118.63(9)
C53B In1B N2B 122.78(9)
N1B In1B N2B 118.56(8)
C53B In1B O2B 104.38(9)
N1B In1B O2B 88.90(8)
N2B In1B O2B 75.03(8)
C53B In1B O1B 106.00(9)
N1B In1B O1B 75.03(8)
N2B In1B O1B 89.98(7)
O2B In1B O1B 149.57(7)
C1B O1B In1B 114.51(17)
C27B O2B In1B 115.27(18)
C2B N1B C15B 118.1(2)
C2B N1B In1B 114.08(18)
C15B N1B In1B 127.74(16)
C28B N2B C41B 118.7(2)
C28B N2B In1B 114.97(18)
C41B N2B In1B 126.26(16)
O1B C1B C6B 122.8(3)
O1B C1B C2B 118.8(2)
C6B C1B C2B 118.3(2)
N1B C2B C3B 124.4(3)
N1B C2B C1B 115.6(2)
C3B C2B C1B 120.0(2)
C4B C3B C2B 121.1(3)
C3B C4B C5B 118.2(2)
C3B C4B C7B 122.3(3)
C5B C4B C7B 119.5(2)
C6B C5B C4B 125.0(3)
C5B C6B C1B 117.2(3)
C5B C6B C11B 123.1(3)
C1B C6B C11B 119.7(2)
C10B C7B C4B 111.4(2)
C10B C7B C8B 109.3(3)
C4B C7B C8B 109.2(2)
C10B C7B C9B 108.5(2)
C4B C7B C9B 108.7(2)
C8B C7B C9B 109.7(2)
C6B C11B C12B 110.1(2)
C6B C11B C14B 111.9(2)
C12B C11B C14B 107.1(3)
C6B C11B C13B 110.7(2)
C12B C11B C13B 109.8(2)
C14B C11B C13B 107.1(2)
C20B C15B C16B 121.5(3)
C20B C15B N1B 119.9(2)
C16B C15B N1B 118.6(2)
C17B C16B C15B 117.8(3)
C17B C16B C21B 120.0(3)
C15B C16B C21B 122.2(3)
C18B C17B C16B 121.4(3)
C17B C18B C19B 119.7(3)
C18B C19B C20B 121.6(3)
C19B C20B C15B 118.1(3)
C19B C20B C24B 120.1(3)
C15B C20B C24B 121.9(3)
C16B C21B C23B 111.0(3)
C16B C21B C22B 111.3(2)
C23B C21B C22B 110.8(2)
C20B C24B C25B 112.5(3)
C20B C24B C26B 109.9(3)
C25B C24B C26B 112.0(3)
O2B C27B C32B 123.0(3)
O2B C27B C28B 118.7(2)
C32B C27B C28B 118.3(2)
N2B C28B C29B 124.0(3)
N2B C28B C27B 115.6(2)
C29B C28B C27B 120.4(2)
C30B C29B C28B 120.6(3)
C29B C30B C31B 118.3(2)
C29B C30B C33B 122.3(3)
C31B C30B C33B 119.4(2)
C32B C31B C30B 125.0(3)
C31B C32B C27B 117.3(3)
C31B C32B C37B 123.2(2)
C27B C32B C37B 119.6(2)
C35B C33B C34B 108.2(2)
C35B C33B C30B 111.9(2)
C34B C33B C30B 109.4(2)
C35B C33B C36B 109.2(2)
C34B C33B C36B 109.2(2)
C30B C33B C36B 108.8(2)
C32B C37B C39B 110.5(2)
C32B C37B C40B 111.4(2)
C39B C37B C40B 107.7(2)
C32B C37B C38B 110.8(2)
C39B C37B C38B 110.4(2)
C40B C37B C38B 106.0(2)
C46B C41B C42B 120.9(3)
C46B C41B N2B 119.8(2)
C42B C41B N2B 119.3(2)
C43B C42B C41B 118.3(3)
C43B C42B C47B 120.5(3)
C41B C42B C47B 121.2(3)
C42B C43B C44B 121.8(3)
C45B C44B C43B 119.1(3)
C44B C45B C46B 121.8(3)
C45B C46B C41B 118.1(3)
C45B C46B C50B 119.8(3)
C41B C46B C50B 122.1(3)
C42B C47B C49B 110.3(2)
C42B C47B C48B 110.6(3)
C49B C47B C48B 112.0(3)
C46B C50B C52B 110.2(3)
C46B C50B C51B 111.8(3)
C52B C50B C51B 110.6(2)
C54B C53B In1B 113.5(2)
C1S O1S C2S 110.8(3)
C3S O2S C4S 111.5(4)
O1S C2S C3S 98.1(3)
O2S C3S C2S 102.9(3)
C6S O3S C5S 118.0(6)
C8S O4S C7S 117.8(8)
O3S C6S C7S 106.7(5)
O4S C7S C6S 88.7(5)

loop_
_geom_bond_atom_site_label_1
_geom_bond_atom_site_label_2
_geom_bond_distance
In1A C53A 2.157(3)
In1A N1A 2.177(2)
In1A O1A 2.1836(17)
In1A O2A 2.1874(17)
In1A N2A 2.192(2)
O1A C1A 1.297(3)
O2A C27A 1.289(3)
N1A C2A 1.345(3)
N1A C15A 1.440(3)
N2A C28A 1.352(3)
N2A C41A 1.429(3)
C1A C6A 1.434(4)
C1A C2A 1.457(3)
C2A C3A 1.421(4)
C3A C4A 1.362(4)
C4A C5A 1.430(4)
C4A C7A 1.538(4)
C5A C6A 1.370(4)
C6A C11A 1.535(4)
C7A C8A 1.531(4)
C7A C10A 1.532(4)
C7A C9A 1.533(4)
C11A C12A 1.532(4)
C11A C14A 1.533(4)
C11A C13A 1.540(4)
C15A C20A 1.404(4)
C15A C16A 1.404(4)
C16A C17A 1.385(4)
C16A C21A 1.525(4)
C17A C18A 1.376(4)
C18A C19A 1.379(4)
C19A C20A 1.394(4)
C20A C24A 1.508(4)
C21A C22A 1.533(5)
C21A C23A 1.535(4)
C24A C25A 1.528(4)
C24A C26A 1.532(5)
C27A C32A 1.438(4)
C27A C28A 1.456(4)
C28A C29A 1.421(4)
C29A C30A 1.357(4)
C30A C31A 1.442(4)
C30A C33A 1.535(4)
C31A C32A 1.379(4)
C32A C37A 1.526(4)
C33A C35A 1.525(4)
C33A C34A 1.527(4)
C33A C36A 1.537(4)
C37A C38A 1.534(4)
C37A C40A 1.536(4)
C37A C39A 1.544(4)
C41A C46A 1.404(4)
C41A C42A 1.405(4)
C42A C43A 1.392(4)
C42A C47A 1.528(4)
C43A C44A 1.374(5)
C44A C45A 1.367(4)
C45A C46A 1.400(4)
C46A C50A 1.522(4)
C47A C49A 1.502(4)
C47A C48A 1.529(5)
C50A C52A 1.530(5)
C50A C51A 1.530(4)
C53A C54A 1.540(4)
In1B C53B 2.176(3)
In1B N1B 2.185(2)
In1B N2B 2.187(2)
In1B O2B 2.1878(19)
In1B O1B 2.1930(19)
O1B C1B 1.287(3)
O2B C27B 1.292(3)
N1B C2B 1.350(3)
N1B C15B 1.437(4)
N2B C28B 1.345(3)
N2B C41B 1.437(4)
C1B C6B 1.441(4)
C1B C2B 1.461(4)
C2B C3B 1.425(3)
C3B C4B 1.356(4)
C4B C5B 1.425(4)
C4B C7B 1.531(4)
C5B C6B 1.379(4)
C6B C11B 1.525(4)
C7B C10B 1.528(4)
C7B C8B 1.534(4)
C7B C9B 1.546(4)
C11B C12B 1.534(4)
C11B C14B 1.540(4)
C11B C13B 1.545(4)
C15B C20B 1.399(4)
C15B C16B 1.406(4)
C16B C17B 1.401(4)
C16B C21B 1.520(4)
C17B C18B 1.376(4)
C18B C19B 1.379(5)
C19B C20B 1.394(4)
C20B C24B 1.511(4)
C21B C23B 1.528(4)
C21B C22B 1.535(4)
C24B C25B 1.523(5)
C24B C26B 1.535(5)
C27B C32B 1.440(4)
C27B C28B 1.463(4)
C28B C29B 1.415(4)
C29B C30B 1.364(4)
C30B C31B 1.430(4)
C30B C33B 1.539(4)
C31B C32B 1.370(4)
C32B C37B 1.525(4)
C33B C35B 1.525(4)
C33B C34B 1.532(4)
C33B C36B 1.543(4)
C37B C39B 1.531(4)
C37B C40B 1.540(4)
C37B C38B 1.546(4)
C41B C46B 1.408(4)
C41B C42B 1.418(4)
C42B C43B 1.376(4)
C42B C47B 1.517(4)
C43B C44B 1.399(5)
C44B C45B 1.379(5)
C45B C46B 1.396(4)
C46B C50B 1.520(4)
C47B C49B 1.528(4)
C47B C48B 1.537(4)
C50B C52B 1.532(4)
C50B C51B 1.536(4)
C53B C54B 1.520(4)
O1S C1S 1.428(4)
O1S C2S 1.442(4)
O2S C3S 1.409(4)
O2S C4S 1.431(4)
C2S C3S 1.517(4)
O3S C6S 1.433(4)
O3S C5S 1.439(5)
O4S C8S 1.437(5)
O4S C7S 1.441(5)
C6S C7S 1.526(5)
